data_7037193
loop_
_publ_author_name
'Eaves, Samantha G.'
'Yufit, Dmitry S.'
'Skelton, Brian W.'
'Lynam, Jason M.'
'Low, Paul J.'

_publ_section_title
;
 Reactions of alkynes with cis-RuCl2(dppm)2: exploring the interplay of
 vinylidene, alkynyl and \h(3)-butenynyl complexes.
;
_journal_issue 48
_journal_name_full 'Dalton transactions (Cambridge, England : 2003)'
_journal_page_first 21016
_journal_page_last 21024
_journal_paper_doi 10.1039/c5dt03844h
_journal_volume 44
_journal_year 2015
_chemical_formula_moiety 'C70 H58 O4 P4 Ru, C H Cl3'
_chemical_formula_sum 'C71 H59 Cl3 O4 P4 Ru'
_chemical_formula_weight 1307.48
_chemical_name_systematic
;
 ? 
;
_space_group_crystal_system monoclinic
_space_group_IT_number 15
_space_group_name_Hall '-C 2yc'
_space_group_name_H-M_alt 'C 1 2/c 1'
_symmetry_space_group_name_Hall '-C 2yc'
_symmetry_space_group_name_H-M 'C 1 2/c 1'
_atom_sites_solution_hydrogens geom
_atom_sites_solution_primary iterative
_atom_sites_solution_secondary difmap
_audit_creation_date 2013-03-20
_audit_creation_method
;
  Olex2 1.2-beta
  (compiled Mar 13 2013 19:31:35, GUI svn.r4414)
;
_audit_update_record
;
2015-09-21 deposited with the CCDC.
2015-11-06 downloaded from the CCDC.
;
_cell_angle_alpha 90.00
_cell_angle_beta 104.388(3)
_cell_angle_gamma 90.00
_cell_formula_units_Z 4
_cell_length_a 17.7726(15)
_cell_length_b 13.9939(12)
_cell_length_c 25.218(2)
_cell_measurement_reflns_used 3137
_cell_measurement_temperature 120
_cell_measurement_theta_max 24.43
_cell_measurement_theta_min 2.17
_cell_volume 6075.2(9)
_computing_cell_refinement 'SAINT v6.45A (Bruker, 2003)'
_computing_data_collection 'SMART v5.625 (Bruker, 2001)'
_computing_data_reduction 'SAINT v6.45A (Bruker, 2003)'
_computing_molecular_graphics
;
O. V. Dolomanov, L. J. Bourhis, R. J. Gildea, J. A. K. Howard and H. Puschmann,
OLEX2: a complete structure solution, refinement and analysis program.
J. Appl. Cryst. (2009). 42, 339-341.
;
_computing_publication_material
;
O. V. Dolomanov, L. J. Bourhis, R. J. Gildea, J. A. K. Howard and H. Puschmann,
OLEX2: a complete structure solution, refinement and analysis program.
J. Appl. Cryst. (2009). 42, 339-341.
;
_computing_structure_refinement
;
XL, G.M. Sheldrick, Acta Cryst.
(2008). A64, 112-122
;
_computing_structure_solution
;
olex2.solve (L.J. Bourhis, O.V. Dolomanov, R.J. Gildea, J.A.K. Howard,
H. Puschmann, in preparation, 2011)
;
_diffrn_ambient_temperature 120
_diffrn_detector 'CCD area detector'
_diffrn_detector_area_resol_mean 5.6
_diffrn_detector_type 'Bruker SMART CCD 6000 area detector'
_diffrn_measured_fraction_theta_full 1.000
_diffrn_measured_fraction_theta_max 1.000
_diffrn_measurement_device 'three-circle diffractometer'
_diffrn_measurement_device_type 'Bruker SMART CCD 6000 area detector'
_diffrn_measurement_method '\w scans'
_diffrn_radiation_monochromator graphite
_diffrn_radiation_probe x-ray
_diffrn_radiation_type MoK\a
_diffrn_radiation_wavelength 0.71073
_diffrn_radiation_xray_symbol K-L~3~
_diffrn_reflns_av_R_equivalents 0.2025
_diffrn_reflns_av_unetI/netI 0.1540
_diffrn_reflns_limit_h_max 23
_diffrn_reflns_limit_h_min -23
_diffrn_reflns_limit_k_max 18
_diffrn_reflns_limit_k_min -18
_diffrn_reflns_limit_l_max 33
_diffrn_reflns_limit_l_min -33
_diffrn_reflns_number 34789
_diffrn_reflns_theta_full 28.00
_diffrn_reflns_theta_max 28.00
_diffrn_reflns_theta_min 1.67
_diffrn_source 'sealed X-ray tube'
_diffrn_source_current 10.0
_diffrn_source_power 0.3
_diffrn_source_target Mo
_diffrn_source_type 'sealed X-ray tube'
_diffrn_source_voltage 30.0
_exptl_absorpt_coefficient_mu 0.546
_exptl_absorpt_correction_type none
_exptl_crystal_colour 'clear light yellow'
_exptl_crystal_colour_lustre clear
_exptl_crystal_colour_modifier light
_exptl_crystal_colour_primary yellow
_exptl_crystal_density_diffrn 1.430
_exptl_crystal_density_method 'not measured'
_exptl_crystal_description block
_exptl_crystal_F_000 2688
_exptl_crystal_size_max 0.16
_exptl_crystal_size_mid 0.15
_exptl_crystal_size_min 0.08
_refine_diff_density_max 0.973
_refine_diff_density_min -1.040
_refine_diff_density_rms 0.111
_refine_ls_extinction_method none
_refine_ls_goodness_of_fit_ref 0.914
_refine_ls_hydrogen_treatment mixed
_refine_ls_matrix_type full
_refine_ls_number_parameters 383
_refine_ls_number_reflns 7324
_refine_ls_number_restraints 10
_refine_ls_restrained_S_all 0.922
_refine_ls_R_factor_all 0.1402
_refine_ls_R_factor_gt 0.0680
_refine_ls_shift/su_max 0.009
_refine_ls_shift/su_mean 0.000
_refine_ls_structure_factor_coef Fsqd
_refine_ls_weighting_details 'calc w=1/[\s^2^(Fo^2^)+(0.0900P)^2^+0.0000P] where P=(Fo^2^+2Fc^2^)/3'
_refine_ls_weighting_scheme calc
_refine_ls_wR_factor_gt 0.1614
_refine_ls_wR_factor_ref 0.1935
_reflns_number_gt 3694
_reflns_number_total 7324
_reflns_threshold_expression >2sigma(I)
_cod_data_source_file c5dt03844h2.cif
_cod_data_source_block 3b_13srv102
_cod_depositor_comments 'Adding full bibliography for 7037188--7037194.cif.'
_cod_original_cell_volume 6075.1(9)
_cod_database_code 7037193
_olex2_refinement_description
;
1. Fixed Uiso
 At 1.2 times of:
  All C(H) groups, All C(H,H) groups
 At 1.5 times of:
  All C(H,H,H) groups
2. Restrained distances
 Cl4-C1S \\sim Cl3-C1S \\sim Cl5-C1S \\sim Cl1-C1S \\sim Cl2-C1S
 with sigma of 0.01
3. Others
 Fixed Sof: Cl1(0.5) Cl2(0.25) Cl3(0.25) Cl4(0.25) Cl5(0.25) C1S(0.5) H1S(0.5)
4.a Everything fixed:
 H1S
4.b Secondary CH2 refined with riding coordinates:
 C11(H11A,H11B)
4.c Aromatic/amide H refined with riding coordinates:
 C4(H4), C5(H5), C7(H7), C8(H8), C22(H22), C23(H23), C24(H24), C25(H25),
 C26(H26), C32(H32), C33(H33), C34(H34), C35(H35), C36(H36), C42(H42), C43(H43),
  C44(H44), C45(H45), C46(H46), C52(H52), C53(H53), C54(H54), C55(H55), C56(H56)
4.d Idealised Me refined as rotating group:
 C10(H10A,H10B,H10C)
;

loop_
_space_group_symop_id
_space_group_symop_operation_xyz
1 'x, y, z'
2 '-x, y, -z+1/2'
3 'x+1/2, y+1/2, z'
4 '-x+1/2, y+1/2, -z+1/2'
5 '-x, -y, -z'
6 'x, -y, z-1/2'
7 '-x+1/2, -y+1/2, -z'
8 'x+1/2, -y+1/2, z-1/2'

loop_
_atom_site_label
_atom_site_type_symbol
_atom_site_fract_x
_atom_site_fract_y
_atom_site_fract_z
_atom_site_U_iso_or_equiv
_atom_site_adp_type
_atom_site_occupancy
_atom_site_symmetry_multiplicity
_atom_site_calc_flag
_atom_site_refinement_flags
Ru1 Ru 0.7500 0.7500 0.5000 0.02792(17) Uani 1 2 d S
P1 P 0.79270(8) 0.90598(9) 0.52164(5) 0.0289(3) Uani 1 1 d .
P2 P 0.70396(8) 0.80331(9) 0.57496(5) 0.0296(3) Uani 1 1 d .
O12 O 0.2760(3) 0.9456(4) 0.2543(2) 0.0746(15) Uani 1 1 d .
O17 O 0.2220(3) 0.9034(4) 0.3223(2) 0.0767(15) Uani 1 1 d .
C1 C 0.6444(3) 0.8096(4) 0.4581(2) 0.0333(12) Uani 1 1 d .
C2 C 0.5849(4) 0.8409(4) 0.4362(2) 0.0417(13) Uani 1 1 d .
C3 C 0.5082(3) 0.8687(4) 0.4038(2) 0.0410(13) Uani 1 1 d .
C4 C 0.4422(3) 0.8497(4) 0.4226(2) 0.0446(14) Uani 1 1 d .
H4 H 0.4472 0.8228 0.4571 0.054 Uiso 1 1 calc R
C5 C 0.3702(4) 0.8707(4) 0.3905(3) 0.0481(15) Uani 1 1 d .
H5 H 0.3268 0.8585 0.4039 0.058 Uiso 1 1 calc R
C6 C 0.3596(4) 0.9093(4) 0.3390(3) 0.0504(16) Uani 1 1 d .
C7 C 0.4257(4) 0.9305(4) 0.3204(3) 0.0536(16) Uani 1 1 d .
H7 H 0.4201 0.9580 0.2860 0.064 Uiso 1 1 calc R
C8 C 0.4977(4) 0.9112(4) 0.3519(2) 0.0490(15) Uani 1 1 d .
H8 H 0.5409 0.9264 0.3391 0.059 Uiso 1 1 calc R
C9 C 0.2798(5) 0.9187(6) 0.3060(4) 0.076(2) Uani 1 1 d .
C10 C 0.1924(6) 0.9383(7) 0.2244(4) 0.132(5) Uani 1 1 d .
H10A H 0.1829 0.9774 0.1921 0.198 Uiso 1 1 calc R
H10B H 0.1606 0.9599 0.2477 0.198 Uiso 1 1 calc R
H10C H 0.1801 0.8730 0.2142 0.198 Uiso 1 1 calc R
C11 C 0.7212(3) 0.9299(4) 0.5619(2) 0.0347(12) Uani 1 1 d .
H11A H 0.7432 0.9653 0.5953 0.042 Uiso 1 1 calc R
H11B H 0.6750 0.9618 0.5408 0.042 Uiso 1 1 calc R
C21 C 0.8886(3) 0.9269(3) 0.5667(2) 0.0333(11) Uani 1 1 d .
C22 C 0.9017(4) 0.9520(5) 0.6213(2) 0.062(2) Uani 1 1 d .
H22 H 0.8602 0.9651 0.6364 0.074 Uiso 1 1 calc R
C23 C 0.9783(5) 0.9575(7) 0.6537(3) 0.083(3) Uani 1 1 d .
H23 H 0.9875 0.9728 0.6906 0.100 Uiso 1 1 calc R
C24 C 1.0382(5) 0.9406(5) 0.6314(3) 0.071(2) Uani 1 1 d .
H24 H 1.0886 0.9442 0.6534 0.086 Uiso 1 1 calc R
C25 C 1.0274(4) 0.9185(5) 0.5780(4) 0.071(2) Uani 1 1 d .
H25 H 1.0695 0.9083 0.5630 0.085 Uiso 1 1 calc R
C26 C 0.9520(3) 0.9111(5) 0.5458(3) 0.0589(18) Uani 1 1 d .
H26 H 0.9441 0.8951 0.5090 0.071 Uiso 1 1 calc R
C31 C 0.7803(3) 1.0053(4) 0.4729(2) 0.0296(11) Uani 1 1 d .
C32 C 0.7997(3) 1.0974(4) 0.4905(2) 0.0387(13) Uani 1 1 d .
H32 H 0.8217 1.1091 0.5274 0.046 Uiso 1 1 calc R
C33 C 0.7866(3) 1.1727(4) 0.4537(2) 0.0433(14) Uani 1 1 d .
H33 H 0.8007 1.2345 0.4657 0.052 Uiso 1 1 calc R
C34 C 0.7527(3) 1.1558(4) 0.3992(2) 0.0426(13) Uani 1 1 d .
H34 H 0.7434 1.2061 0.3743 0.051 Uiso 1 1 calc R
C35 C 0.7329(4) 1.0651(5) 0.3820(2) 0.0555(17) Uani 1 1 d .
H35 H 0.7098 1.0540 0.3452 0.067 Uiso 1 1 calc R
C36 C 0.7461(4) 0.9890(4) 0.4178(2) 0.0458(14) Uani 1 1 d .
H36 H 0.7322 0.9274 0.4053 0.055 Uiso 1 1 calc R
C41 C 0.7545(3) 0.7891(4) 0.6477(2) 0.0358(12) Uani 1 1 d .
C42 C 0.8285(3) 0.7538(4) 0.6623(2) 0.0450(13) Uani 1 1 d .
H42 H 0.8513 0.7310 0.6354 0.054 Uiso 1 1 calc R
C43 C 0.8700(4) 0.7516(5) 0.7165(2) 0.0565(16) Uani 1 1 d .
H43 H 0.9202 0.7272 0.7257 0.068 Uiso 1 1 calc R
C44 C 0.8372(4) 0.7854(4) 0.7566(2) 0.0546(17) Uani 1 1 d .
H44 H 0.8655 0.7848 0.7930 0.065 Uiso 1 1 calc R
C45 C 0.7626(5) 0.8201(4) 0.7431(2) 0.0587(19) Uani 1 1 d .
H45 H 0.7399 0.8420 0.7703 0.070 Uiso 1 1 calc R
C46 C 0.7211(4) 0.8225(4) 0.6885(2) 0.0490(15) Uani 1 1 d .
H46 H 0.6707 0.8465 0.6793 0.059 Uiso 1 1 calc R
C51 C 0.6026(3) 0.7936(4) 0.5773(2) 0.0351(12) Uani 1 1 d .
C52 C 0.5530(3) 0.8710(4) 0.5725(2) 0.0421(14) Uani 1 1 d .
H52 H 0.5710 0.9318 0.5673 0.051 Uiso 1 1 calc R
C53 C 0.4760(3) 0.8590(5) 0.5754(3) 0.0512(16) Uani 1 1 d .
H53 H 0.4433 0.9116 0.5727 0.061 Uiso 1 1 calc R
C54 C 0.4490(4) 0.7685(5) 0.5824(3) 0.0536(17) Uani 1 1 d .
H54 H 0.3976 0.7599 0.5838 0.064 Uiso 1 1 calc R
C55 C 0.4977(3) 0.6918(5) 0.5874(3) 0.0511(16) Uani 1 1 d .
H55 H 0.4792 0.6311 0.5921 0.061 Uiso 1 1 calc R
C56 C 0.5741(3) 0.7033(4) 0.5853(2) 0.0424(13) Uani 1 1 d .
H56 H 0.6068 0.6505 0.5894 0.051 Uiso 1 1 calc R
Cl1 Cl 0.9215(3) 1.2166(4) 0.7192(2) 0.0975(15) Uiso 0.50 1 d PD
Cl2 Cl 0.9637(10) 1.1763(9) 0.7325(8) 0.184(7) Uiso 0.25 1 d PD
Cl3 Cl 0.9325(6) 1.3739(8) 0.7170(5) 0.109(4) Uiso 0.25 1 d PD
Cl4 Cl 0.9791(7) 1.3867(7) 0.7624(5) 0.113(4) Uiso 0.25 1 d PD
Cl5 Cl 0.9140(5) 1.3271(11) 0.7238(6) 0.129(5) Uiso 0.25 1 d PD
C1S C 1.0054(9) 1.2872(6) 0.7282(6) 0.081(5) Uiso 0.50 1 d PD
H1S H 1.0437 1.2912 0.6994 0.050 Uiso 0.50 1 d P

loop_
_atom_site_aniso_label
_atom_site_aniso_U_11
_atom_site_aniso_U_22
_atom_site_aniso_U_33
_atom_site_aniso_U_23
_atom_site_aniso_U_13
_atom_site_aniso_U_12
Ru1 0.0328(3) 0.0256(3) 0.0274(3) -0.0010(2) 0.0114(2) -0.0012(3)
P1 0.0325(7) 0.0251(7) 0.0303(7) -0.0016(5) 0.0099(6) -0.0033(5)
P2 0.0349(7) 0.0272(7) 0.0299(7) -0.0027(5) 0.0142(6) -0.0023(6)
O12 0.066(3) 0.077(4) 0.072(4) -0.019(3) 0.001(3) 0.026(3)
O17 0.050(3) 0.083(4) 0.090(4) -0.020(3) 0.004(3) 0.007(3)
C1 0.051(3) 0.027(3) 0.025(3) -0.002(2) 0.017(2) -0.005(3)
C2 0.059(4) 0.030(3) 0.039(3) -0.003(2) 0.017(3) 0.002(3)
C3 0.043(3) 0.034(3) 0.046(3) -0.006(2) 0.012(3) 0.003(3)
C4 0.047(4) 0.033(3) 0.053(4) 0.000(3) 0.011(3) 0.004(3)
C5 0.047(4) 0.031(3) 0.068(4) -0.005(3) 0.018(3) 0.005(3)
C6 0.053(4) 0.043(3) 0.048(4) -0.013(3) 0.000(3) 0.013(3)
C7 0.067(5) 0.051(4) 0.038(3) 0.000(3) 0.004(3) 0.012(3)
C8 0.051(4) 0.053(4) 0.043(3) 0.000(3) 0.012(3) 0.007(3)
C9 0.074(6) 0.062(5) 0.079(6) -0.037(4) -0.002(5) 0.014(4)
C10 0.109(8) 0.092(7) 0.143(9) -0.018(7) -0.065(7) 0.028(6)
C11 0.041(3) 0.032(3) 0.032(3) -0.006(2) 0.013(2) -0.003(2)
C21 0.039(3) 0.021(2) 0.039(3) 0.001(2) 0.009(2) -0.005(2)
C22 0.057(4) 0.094(5) 0.036(3) -0.007(3) 0.014(3) -0.037(4)
C23 0.070(5) 0.132(8) 0.039(4) 0.012(4) -0.003(4) -0.043(5)
C24 0.059(5) 0.063(5) 0.075(5) 0.020(4) -0.015(4) -0.006(4)
C25 0.042(4) 0.063(5) 0.102(6) -0.026(4) 0.008(4) 0.015(3)
C26 0.037(3) 0.076(5) 0.060(4) -0.030(4) 0.006(3) 0.006(3)
C31 0.028(3) 0.032(3) 0.030(3) 0.003(2) 0.010(2) 0.002(2)
C32 0.048(3) 0.036(3) 0.035(3) 0.000(2) 0.015(3) -0.003(2)
C33 0.055(4) 0.030(3) 0.049(3) -0.001(2) 0.018(3) 0.000(3)
C34 0.049(4) 0.041(3) 0.040(3) 0.012(3) 0.017(3) 0.005(3)
C35 0.077(5) 0.052(4) 0.037(3) 0.010(3) 0.013(3) -0.019(3)
C36 0.064(4) 0.035(3) 0.038(3) 0.001(2) 0.011(3) -0.011(3)
C41 0.049(3) 0.029(3) 0.034(3) 0.000(2) 0.016(3) -0.011(2)
C42 0.050(3) 0.052(3) 0.032(3) 0.000(3) 0.010(2) 0.002(3)
C43 0.056(4) 0.074(4) 0.036(3) 0.005(3) 0.003(3) 0.000(4)
C44 0.082(5) 0.044(3) 0.031(3) 0.000(3) 0.003(3) -0.012(3)
C45 0.101(6) 0.048(4) 0.033(3) -0.009(3) 0.026(4) 0.003(4)
C46 0.062(4) 0.055(4) 0.031(3) -0.006(3) 0.014(3) 0.001(3)
C51 0.039(3) 0.038(3) 0.031(3) -0.008(2) 0.014(2) -0.007(2)
C52 0.039(3) 0.043(3) 0.048(3) -0.010(3) 0.018(3) -0.002(3)
C53 0.038(3) 0.054(4) 0.066(4) -0.026(3) 0.022(3) 0.000(3)
C54 0.043(3) 0.060(5) 0.065(4) -0.022(3) 0.028(3) -0.014(3)
C55 0.046(4) 0.046(4) 0.067(4) -0.011(3) 0.025(3) -0.017(3)
C56 0.045(3) 0.041(3) 0.045(3) -0.006(3) 0.018(3) -0.008(3)

loop_
_atom_type_symbol
_atom_type_description
_atom_type_scat_dispersion_real
_atom_type_scat_dispersion_imag
_atom_type_scat_source
C C 0.0033 0.0016 'International Tables Vol C Tables 4.2.6.8 and 6.1.1.4'
H H 0.0000 0.0000 'International Tables Vol C Tables 4.2.6.8 and 6.1.1.4'
Cl Cl 0.1484 0.1585 'International Tables Vol C Tables 4.2.6.8 and 6.1.1.4'
O O 0.0106 0.0060 'International Tables Vol C Tables 4.2.6.8 and 6.1.1.4'
P P 0.1023 0.0942 'International Tables Vol C Tables 4.2.6.8 and 6.1.1.4'
Ru Ru -1.2594 0.8363 'International Tables Vol C Tables 4.2.6.8 and 6.1.1.4'

loop_
_geom_angle_atom_site_label_1
_geom_angle_atom_site_label_2
_geom_angle_atom_site_label_3
_geom_angle
_geom_angle_site_symmetry_1
_geom_angle_site_symmetry_3
P1 Ru1 P1 179.998(1) . 7_666
P1 Ru1 P2 109.03(4) . 7_666
P1 Ru1 P2 70.97(4) 7_666 7_666
P1 Ru1 P2 70.97(4) . .
P1 Ru1 P2 109.03(4) 7_666 .
P2 Ru1 P2 180.0 7_666 .
C1 Ru1 P1 86.78(14) . .
C1 Ru1 P1 86.78(14) 7_666 7_666
C1 Ru1 P1 93.22(14) . 7_666
C1 Ru1 P1 93.22(14) 7_666 .
C1 Ru1 P2 80.29(13) . .
C1 Ru1 P2 80.29(13) 7_666 7_666
C1 Ru1 P2 99.71(13) . 7_666
C1 Ru1 P2 99.71(13) 7_666 .
C1 Ru1 C1 179.998(1) 7_666 .
C11 P1 Ru1 94.03(16) . .
C21 P1 Ru1 119.76(16) . .
C21 P1 C11 107.0(2) . .
C21 P1 C31 103.6(2) . .
C31 P1 Ru1 125.13(17) . .
C31 P1 C11 104.3(2) . .
C11 P2 Ru1 93.16(16) . .
C11 P2 C41 102.7(2) . .
C41 P2 Ru1 125.67(19) . .
C51 P2 Ru1 122.99(16) . .
C51 P2 C11 106.7(3) . .
C51 P2 C41 101.6(2) . .
C9 O12 C10 105.9(7) . .
C2 C1 Ru1 177.7(5) . .
C1 C2 C3 172.0(6) . .
C4 C3 C2 120.5(5) . .
C4 C3 C8 117.9(6) . .
C8 C3 C2 121.6(5) . .
C3 C4 H4 120.0 . .
C5 C4 C3 120.0(6) . .
C5 C4 H4 120.0 . .
C4 C5 H5 118.9 . .
C4 C5 C6 122.2(6) . .
C6 C5 H5 118.9 . .
C5 C6 C7 118.1(6) . .
C5 C6 C9 117.3(7) . .
C7 C6 C9 124.5(7) . .
C6 C7 H7 119.7 . .
C8 C7 C6 120.6(6) . .
C8 C7 H7 119.7 . .
C3 C8 H8 119.4 . .
C7 C8 C3 121.2(6) . .
C7 C8 H8 119.4 . .
O12 C9 C6 112.7(8) . .
O17 C9 O12 122.2(8) . .
O17 C9 C6 125.1(8) . .
O12 C10 H10A 109.5 . .
O12 C10 H10B 109.5 . .
O12 C10 H10C 109.5 . .
H10A C10 H10B 109.5 . .
H10A C10 H10C 109.5 . .
H10B C10 H10C 109.5 . .
P1 C11 H11A 112.7 . .
P1 C11 H11B 112.7 . .
P2 C11 P1 95.3(2) . .
P2 C11 H11A 112.7 . .
P2 C11 H11B 112.7 . .
H11A C11 H11B 110.2 . .
C22 C21 P1 124.2(5) . .
C26 C21 P1 117.6(4) . .
C26 C21 C22 118.1(5) . .
C21 C22 H22 120.3 . .
C21 C22 C23 119.5(7) . .
C23 C22 H22 120.3 . .
C22 C23 H23 119.9 . .
C24 C23 C22 120.1(7) . .
C24 C23 H23 119.9 . .
C23 C24 H24 119.1 . .
C23 C24 C25 121.8(7) . .
C25 C24 H24 119.1 . .
C24 C25 H25 120.7 . .
C24 C25 C26 118.7(7) . .
C26 C25 H25 120.7 . .
C21 C26 C25 121.8(6) . .
C21 C26 H26 119.1 . .
C25 C26 H26 119.1 . .
C32 C31 P1 121.0(4) . .
C32 C31 C36 119.1(5) . .
C36 C31 P1 119.8(4) . .
C31 C32 H32 119.7 . .
C31 C32 C33 120.6(5) . .
C33 C32 H32 119.7 . .
C32 C33 H33 120.1 . .
C34 C33 C32 119.8(5) . .
C34 C33 H33 120.1 . .
C33 C34 H34 120.3 . .
C35 C34 C33 119.5(5) . .
C35 C34 H34 120.3 . .
C34 C35 H35 119.2 . .
C34 C35 C36 121.6(6) . .
C36 C35 H35 119.2 . .
C31 C36 H36 120.3 . .
C35 C36 C31 119.3(5) . .
C35 C36 H36 120.3 . .
C42 C41 P2 120.4(4) . .
C42 C41 C46 118.8(5) . .
C46 C41 P2 120.5(5) . .
C41 C42 H42 119.5 . .
C41 C42 C43 121.1(6) . .
C43 C42 H42 119.5 . .
C42 C43 H43 120.0 . .
C44 C43 C42 120.1(6) . .
C44 C43 H43 120.0 . .
C43 C44 H44 120.0 . .
C43 C44 C45 120.0(6) . .
C45 C44 H44 120.0 . .
C44 C45 H45 120.1 . .
C44 C45 C46 119.7(6) . .
C46 C45 H45 120.1 . .
C41 C46 H46 119.8 . .
C45 C46 C41 120.4(6) . .
C45 C46 H46 119.8 . .
C52 C51 P2 123.6(4) . .
C52 C51 C56 118.4(5) . .
C56 C51 P2 118.0(4) . .
C51 C52 H52 119.6 . .
C51 C52 C53 120.8(6) . .
C53 C52 H52 119.6 . .
C52 C53 H53 120.2 . .
C54 C53 C52 119.6(6) . .
C54 C53 H53 120.2 . .
C53 C54 H54 120.0 . .
C55 C54 C53 119.9(6) . .
C55 C54 H54 120.0 . .
C54 C55 H55 119.6 . .
C54 C55 C56 120.8(6) . .
C56 C55 H55 119.6 . .
C51 C56 H56 119.8 . .
C55 C56 C51 120.4(6) . .
C55 C56 H56 119.8 . .
Cl2 Cl1 Cl2 23.3(9) . 2_756
Cl2 Cl1 Cl3 101.3(5) 2_756 .
Cl2 Cl1 Cl3 122.8(8) . .
Cl2 Cl1 Cl5 130.4(9) . .
Cl2 Cl1 C1S 73.2(6) . .
Cl2 Cl1 C1S 73.2(10) . 2_756
Cl5 Cl1 Cl2 107.5(6) . 2_756
Cl5 Cl1 Cl3 12.7(5) . .
Cl5 Cl1 C1S 59.0(5) . 2_756
Cl5 Cl1 C1S 61.1(4) . .
C1S Cl1 Cl2 54.9(6) . 2_756
C1S Cl1 Cl2 49.9(5) 2_756 2_756
C1S Cl1 Cl3 56.4(4) 2_756 .
C1S Cl1 Cl3 50.6(4) . .
C1S Cl1 C1S 37.0(9) . 2_756
Cl1 Cl2 Cl1 127.2(11) . 2_756
Cl1 Cl2 Cl2 141.0(13) . 2_756
Cl1 Cl2 Cl5 95.8(6) 2_756 .
Cl1 Cl2 Cl5 31.4(7) . .
Cl1 Cl2 C1S 75.8(7) . .
Cl1 Cl2 C1S 77.9(12) . 2_756
Cl2 Cl2 Cl1 15.6(6) 2_756 2_756
Cl2 Cl2 Cl5 110.0(6) 2_756 .
Cl2 Cl2 C1S 63.2(8) 2_756 2_756
Cl2 Cl2 C1S 72.0(10) 2_756 .
C1S Cl2 Cl1 56.4(7) . 2_756
C1S Cl2 Cl1 51.0(5) 2_756 2_756
C1S Cl2 Cl5 48.0(7) 2_756 .
C1S Cl2 Cl5 47.6(6) . .
C1S Cl2 C1S 37.7(9) . 2_756
Cl4 Cl3 Cl1 99.4(7) . .
Cl4 Cl3 Cl1 101.4(5) 2_756 .
Cl4 Cl3 Cl4 44.2(9) . 2_756
Cl4 Cl3 C1S 46.6(7) . 2_756
Cl4 Cl3 C1S 59.0(7) 2_756 2_756
Cl4 Cl3 C1S 51.1(5) 2_756 .
Cl4 Cl3 C1S 69.8(5) . .
Cl5 Cl3 Cl1 26.3(9) . .
Cl5 Cl3 Cl4 98.0(17) . .
Cl5 Cl3 Cl4 118.7(12) . 2_756
Cl5 Cl3 C1S 73.4(7) . .
Cl5 Cl3 C1S 60.9(12) . 2_756
C1S Cl3 Cl1 53.4(4) 2_756 .
C1S Cl3 Cl1 51.0(4) . .
C1S Cl3 C1S 36.0(9) . 2_756
Cl3 Cl4 Cl3 133.1(8) . 2_756
Cl3 Cl4 Cl5 29.4(8) . .
Cl3 Cl4 Cl5 133.4(9) 2_756 .
Cl3 Cl4 Cl5 118.7(8) . 2_756
Cl3 Cl4 Cl5 19.5(5) 2_756 2_756
Cl3 Cl4 C1S 72.6(8) 2_756 .
Cl3 Cl4 C1S 93.9(11) . 2_756
Cl3 Cl4 C1S 68.5(5) . .
Cl4 Cl4 Cl3 53.6(11) 2_756 2_756
Cl4 Cl4 Cl3 82.2(14) 2_756 .
Cl4 Cl4 Cl5 49.5(11) 2_756 2_756
Cl4 Cl4 Cl5 98.5(14) 2_756 .
Cl4 Cl4 C1S 88.0(8) 2_756 2_756
Cl4 Cl4 C1S 54.1(6) 2_756 .
Cl5 Cl4 Cl5 114.0(8) . 2_756
Cl5 Cl4 C1S 61.1(5) . .
C1S Cl4 Cl3 72.1(8) 2_756 2_756
C1S Cl4 Cl5 53.6(7) . 2_756
C1S Cl4 Cl5 70.3(10) 2_756 .
C1S Cl4 Cl5 55.7(7) 2_756 2_756
C1S Cl4 C1S 41.1(11) 2_756 .
Cl1 Cl5 Cl2 18.2(4) . .
Cl1 Cl5 Cl4 109.2(5) . 2_756
Cl1 Cl5 C1S 65.2(5) . .
Cl1 Cl5 C1S 70.1(6) . 2_756
Cl3 Cl5 Cl1 141.0(13) . .
Cl3 Cl5 Cl2 129.2(10) . .
Cl3 Cl5 Cl4 41.8(9) . 2_756
Cl3 Cl5 Cl4 52.6(14) . .
Cl3 Cl5 C1S 80.8(8) . .
Cl3 Cl5 C1S 96.1(14) . 2_756
Cl4 Cl5 Cl1 121.0(8) . .
Cl4 Cl5 Cl2 103.1(7) . .
Cl4 Cl5 Cl2 92.3(6) 2_756 .
Cl4 Cl5 Cl4 31.9(7) . 2_756
Cl4 Cl5 C1S 65.4(5) . .
Cl4 Cl5 C1S 51.4(6) . 2_756
C1S Cl5 Cl2 49.1(5) . .
C1S Cl5 Cl2 52.9(6) 2_756 .
C1S Cl5 Cl4 44.1(4) . 2_756
C1S Cl5 Cl4 55.4(7) 2_756 2_756
C1S Cl5 C1S 39.8(10) . 2_756
Cl1 C1S Cl1 102.2(6) . 2_756
Cl1 C1S Cl2 74.2(8) . 2_756
Cl1 C1S Cl3 70.1(6) 2_756 2_756
Cl1 C1S Cl3 138.6(9) . 2_756
Cl1 C1S Cl4 100.8(9) . .
Cl1 C1S H1S 125.6 . .
Cl1 C1S H1S 93.4 2_756 .
Cl2 C1S Cl1 73.6(8) . 2_756
Cl2 C1S Cl1 31.0(6) . .
Cl2 C1S Cl1 28.9(6) 2_756 2_756
Cl2 C1S Cl2 44.8(11) . 2_756
Cl2 C1S Cl3 108.7(11) . .
Cl2 C1S Cl3 95.9(9) 2_756 2_756
Cl2 C1S Cl3 133.1(10) . 2_756
Cl2 C1S Cl4 120.5(12) . .
Cl2 C1S H1S 115.3 . .
Cl2 C1S H1S 104.1 2_756 .
Cl3 C1S Cl1 78.3(8) . .
Cl3 C1S Cl1 146.2(9) . 2_756
Cl3 C1S Cl2 141.2(12) . 2_756
Cl3 C1S Cl3 87.1(9) . 2_756
Cl3 C1S Cl4 41.7(6) . .
Cl3 C1S H1S 95.8 2_756 .
Cl3 C1S H1S 114.1 . .
Cl4 C1S Cl1 106.8(8) . 2_756
Cl4 C1S Cl1 133.8(11) 2_756 .
Cl4 C1S Cl1 108.9(10) 2_756 2_756
Cl4 C1S Cl2 158.3(14) 2_756 .
Cl4 C1S Cl2 135.3(13) 2_756 2_756
Cl4 C1S Cl2 118.8(10) . 2_756
Cl4 C1S Cl3 56.8(8) 2_756 .
Cl4 C1S Cl3 39.4(7) 2_756 2_756
Cl4 C1S Cl3 48.4(6) . 2_756
Cl4 C1S Cl4 37.9(7) 2_756 .
Cl4 C1S Cl5 80.2(9) 2_756 .
Cl4 C1S Cl5 58.3(9) 2_756 2_756
Cl4 C1S H1S 123.9 . .
Cl4 C1S H1S 86.3 2_756 .
Cl5 C1S Cl1 143.6(10) 2_756 .
Cl5 C1S Cl1 53.7(7) . .
Cl5 C1S Cl1 50.9(6) 2_756 2_756
Cl5 C1S Cl1 134.4(10) . 2_756
Cl5 C1S Cl2 122.7(10) 2_756 .
Cl5 C1S Cl2 79.2(9) 2_756 2_756
Cl5 C1S Cl2 117.7(11) . 2_756
Cl5 C1S Cl2 83.2(10) . .
Cl5 C1S Cl3 23.0(5) 2_756 2_756
Cl5 C1S Cl3 25.8(6) . .
Cl5 C1S Cl3 101.8(9) . 2_756
Cl5 C1S Cl3 110.0(9) 2_756 .
Cl5 C1S Cl4 71.0(8) 2_756 .
Cl5 C1S Cl4 53.5(7) . .
Cl5 C1S Cl5 123.7(10) . 2_756
Cl5 C1S H1S 132.2 . .
Cl5 C1S H1S 84.6 2_756 .
C1S C1S Cl1 65.3(10) 2_756 2_756
C1S C1S Cl1 77.7(13) 2_756 .
C1S C1S Cl2 65.8(8) 2_756 2_756
C1S C1S Cl2 76.5(10) 2_756 .
C1S C1S Cl3 61.9(10) 2_756 2_756
C1S C1S Cl3 82.1(13) 2_756 .
C1S C1S Cl4 53.9(6) 2_756 .
C1S C1S Cl4 85.0(8) 2_756 2_756
C1S C1S Cl5 71.4(14) 2_756 .
C1S C1S Cl5 68.9(12) 2_756 2_756
C1S C1S H1S 152.7 2_756 .

loop_
_geom_bond_atom_site_label_1
_geom_bond_atom_site_label_2
_geom_bond_distance
_geom_bond_site_symmetry_2
Ru1 P1 2.3307(13) 7_666
Ru1 P1 2.3307(13) .
Ru1 P2 2.3597(12) 7_666
Ru1 P2 2.3598(12) .
Ru1 C1 2.085(6) 7_666
Ru1 C1 2.085(6) .
P1 C11 1.844(5) .
P1 C21 1.822(5) .
P1 C31 1.832(5) .
P2 C11 1.841(5) .
P2 C41 1.842(5) .
P2 C51 1.822(5) .
O12 C9 1.344(10) .
O12 C10 1.493(10) .
O17 C9 1.217(10) .
C1 C2 1.150(7) .
C2 C3 1.457(8) .
C3 C4 1.397(8) .
C3 C8 1.407(8) .
C4 H4 0.9300 .
C4 C5 1.366(8) .
C5 H5 0.9300 .
C5 C6 1.375(9) .
C6 C7 1.400(9) .
C6 C9 1.461(10) .
C7 H7 0.9300 .
C7 C8 1.356(8) .
C8 H8 0.9300 .
C10 H10A 0.9600 .
C10 H10B 0.9600 .
C10 H10C 0.9600 .
C11 H11A 0.9700 .
C11 H11B 0.9700 .
C21 C22 1.383(8) .
C21 C26 1.377(8) .
C22 H22 0.9300 .
C22 C23 1.405(10) .
C23 H23 0.9300 .
C23 C24 1.344(11) .
C24 H24 0.9300 .
C24 C25 1.348(10) .
C25 H25 0.9300 .
C25 C26 1.387(9) .
C26 H26 0.9300 .
C31 C32 1.380(7) .
C31 C36 1.389(7) .
C32 H32 0.9300 .
C32 C33 1.385(7) .
C33 H33 0.9300 .
C33 C34 1.378(8) .
C34 H34 0.9300 .
C34 C35 1.360(8) .
C35 H35 0.9300 .
C35 C36 1.378(8) .
C36 H36 0.9300 .
C41 C42 1.366(8) .
C41 C46 1.391(8) .
C42 H42 0.9300 .
C42 C43 1.382(8) .
C43 H43 0.9300 .
C43 C44 1.371(9) .
C44 H44 0.9300 .
C44 C45 1.374(9) .
C45 H45 0.9300 .
C45 C46 1.391(8) .
C46 H46 0.9300 .
C51 C52 1.382(8) .
C51 C56 1.395(8) .
C52 H52 0.9300 .
C52 C53 1.398(8) .
C53 H53 0.9300 .
C53 C54 1.381(9) .
C54 H54 0.9300 .
C54 C55 1.366(9) .
C55 H55 0.9300 .
C55 C56 1.381(8) .
C56 H56 0.9300 .
Cl1 Cl2 2.175(18) 2_756
Cl1 Cl2 0.932(17) .
Cl1 Cl3 2.212(13) .
Cl1 Cl5 1.560(15) .
Cl1 C1S 1.757(13) .
Cl1 C1S 1.889(14) 2_756
Cl2 Cl1 2.175(18) 2_756
Cl2 Cl2 1.37(3) 2_756
Cl2 Cl5 2.28(2) .
Cl2 C1S 1.735(13) .
Cl2 C1S 1.849(15) 2_756
Cl3 Cl4 1.537(18) 2_756
Cl3 Cl4 1.248(15) .
Cl3 Cl5 0.770(16) .
Cl3 C1S 1.960(15) 2_756
Cl3 C1S 1.746(13) .
Cl4 Cl3 1.537(18) 2_756
Cl4 Cl4 1.082(19) 2_756
Cl4 Cl5 2.023(17) 2_756
Cl4 Cl5 1.556(18) .
Cl4 C1S 1.428(10) 2_756
Cl4 C1S 1.761(12) .
Cl5 Cl4 2.023(17) 2_756
Cl5 C1S 1.695(14) .
Cl5 C1S 1.722(18) 2_756
C1S Cl1 1.889(14) 2_756
C1S Cl2 1.849(15) 2_756
C1S Cl3 1.960(15) 2_756
C1S Cl4 1.428(10) 2_756
C1S Cl5 1.722(18) 2_756
C1S C1S 1.16(3) 2_756
C1S H1S 1.1128 .
